data_4123343
loop_
_publ_author_name
'Jaffe, Adam'
'Lin, Yu'
'Mao, Wendy L.'
'Karunadasa, Hemamala I.'

_publ_section_title
;
 Pressure-Induced Conductivity and Yellow-to-Black Piezochromism in a
 Layered Cu-Cl Hybrid Perovskite.
;
_journal_issue 4
_journal_name_full 'Journal of the American Chemical Society'
_journal_page_first 1673
_journal_page_last 1678
_journal_paper_doi 10.1021/ja512396m
_journal_volume 137
_journal_year 2015
_chemical_formula_moiety 'Cl4 Cu, C6 H18 N2 O2'
_chemical_formula_sum 'C6 H18 Cl4 Cu N2 O2'
_chemical_formula_weight 355.56
_chemical_name_systematic
;
 ?
;
_space_group_crystal_system orthorhombic
_space_group_IT_number 56
_space_group_name_Hall '-P 2ab 2ac'
_space_group_name_H-M_alt 'P c c n'
_symmetry_space_group_name_Hall '-P 2ab 2ac'
_symmetry_space_group_name_H-M 'P c c n'
_atom_sites_solution_hydrogens geom
_audit_creation_method SHELXL-2013
_cell_angle_alpha 90
_cell_angle_beta 90
_cell_angle_gamma 90
_cell_formula_units_Z 4
_cell_length_a 7.5603(15)
_cell_length_b 23.571(5)
_cell_length_c 7.5396(15)
_cell_measurement_temperature 100(2)
_cell_volume 1343.6(5)
_computing_structure_refinement 'SHELXL-2013 (Sheldrick, 2013)'
_diffrn_ambient_temperature 100(2)
_diffrn_measured_fraction_theta_full 0.998
_diffrn_measured_fraction_theta_max 0.998
_diffrn_radiation_wavelength 0.7749
_diffrn_reflns_av_R_equivalents 0.0730
_diffrn_reflns_av_unetI/netI 0.0450
_diffrn_reflns_Laue_measured_fraction_full 0.998
_diffrn_reflns_Laue_measured_fraction_max 0.998
_diffrn_reflns_limit_h_max 9
_diffrn_reflns_limit_h_min -9
_diffrn_reflns_limit_k_max 28
_diffrn_reflns_limit_k_min -28
_diffrn_reflns_limit_l_max 9
_diffrn_reflns_limit_l_min -9
_diffrn_reflns_number 12539
_diffrn_reflns_point_group_measured_fraction_full 0.998
_diffrn_reflns_point_group_measured_fraction_max 0.998
_diffrn_reflns_theta_full 27.706
_diffrn_reflns_theta_max 27.820
_diffrn_reflns_theta_min 3.085
_exptl_absorpt_coefficient_mu 3.044
_exptl_absorpt_correction_T_max 0.7466
_exptl_absorpt_correction_T_min 0.6526
_exptl_absorpt_correction_type multi-scan
_exptl_absorpt_process_details 'SADABS V2008/1 (Bruker AXS Inc.)'
_exptl_crystal_density_diffrn 1.758
_exptl_crystal_F_000 724
_exptl_crystal_size_max 0.050
_exptl_crystal_size_mid 0.030
_exptl_crystal_size_min 0.002
_refine_diff_density_max 0.445
_refine_diff_density_min -0.324
_refine_diff_density_rms 0.085
_refine_ls_extinction_method none
_refine_ls_goodness_of_fit_ref 0.671
_refine_ls_hydrogen_treatment constr
_refine_ls_matrix_type full
_refine_ls_number_parameters 71
_refine_ls_number_reflns 1230
_refine_ls_number_restraints 0
_refine_ls_restrained_S_all 0.671
_refine_ls_R_factor_all 0.0275
_refine_ls_R_factor_gt 0.0243
_refine_ls_shift/su_max 0.001
_refine_ls_shift/su_mean 0.000
_refine_ls_structure_factor_coef Fsqd
_refine_ls_weighting_details 'w=1/[\s^2^(Fo^2^)+(0.0372P)^2^+5.7521P] where P=(Fo^2^+2Fc^2^)/3'
_refine_ls_weighting_scheme calc
_refine_ls_wR_factor_gt 0.0601
_refine_ls_wR_factor_ref 0.0650
_reflns_Friedel_coverage 0.000
_reflns_number_gt 1116
_reflns_number_total 1230
_reflns_threshold_expression 'I > 2\s(I)'
_cod_data_source_file ja512396m_si_002.cif
_cod_data_source_block aj47b
_cod_depositor_comments 'Adding full bibliography for 4123342--4123345.cif.'
_cod_database_code 4123343
_shelx_space_group_comment
;
The symmetry employed for this shelxl refinement is uniquely defined
by the following loop, which should always be used as a source of
symmetry information in preference to the above space-group names.
They are only intended as comments.
;
_shelx_estimated_absorpt_t_min 0.863
_shelx_estimated_absorpt_t_max 0.994
_shelxl_version_number 2013-4

loop_
_space_group_symop_operation_xyz
'x, y, z'
'-x+1/2, -y+1/2, z'
'-x, y+1/2, -z+1/2'
'x+1/2, -y, -z+1/2'
'-x, -y, -z'
'x-1/2, y-1/2, -z'
'x, -y-1/2, z-1/2'
'-x-1/2, y, z-1/2'

loop_
_atom_site_label
_atom_site_type_symbol
_atom_site_fract_x
_atom_site_fract_y
_atom_site_fract_z
_atom_site_U_iso_or_equiv
_atom_site_adp_type
_atom_site_occupancy
_atom_site_site_symmetry_order
_atom_site_calc_flag
_atom_site_refinement_flags_posn
_atom_site_refinement_flags_adp
_atom_site_refinement_flags_occupancy
Cu1 Cu 0.5000 0.5000 0.0000 0.01069(14) Uani 1 2 d S . P
Cl1 Cl 0.29452(7) 0.49000(2) 0.22400(7) 0.01302(15) Uani 1 1 d . . .
Cl2 Cl 0.53667(7) 0.40394(2) -0.00321(7) 0.01535(16) Uani 1 1 d . . .
O1 O 0.3741(2) 0.69935(6) 0.5890(2) 0.0141(3) Uani 1 1 d . . .
C3 C 0.3448(3) 0.74053(10) 0.7258(3) 0.0167(5) Uani 1 1 d . . .
H3A H 0.4229 0.7737 0.7063 0.020 Uiso 1 1 calc R U .
H3B H 0.3745 0.7238 0.8425 0.020 Uiso 1 1 calc R U .
C2 C 0.5524(3) 0.68074(9) 0.5873(3) 0.0163(5) Uani 1 1 d . . .
H2A H 0.5873 0.6675 0.7069 0.020 Uiso 1 1 calc R U .
H2B H 0.6314 0.7124 0.5529 0.020 Uiso 1 1 calc R U .
N1 N 0.4547(3) 0.58451(9) 0.5093(2) 0.0154(4) Uani 1 1 d . . .
H4A H 0.5007 0.5678 0.6077 0.023 Uiso 1 1 calc R U .
H4B H 0.4499 0.5588 0.4194 0.023 Uiso 1 1 calc R U .
H4C H 0.3437 0.5973 0.5334 0.023 Uiso 1 1 calc R U .
C1 C 0.5685(3) 0.63295(10) 0.4558(3) 0.0167(5) Uani 1 1 d . . .
H1A H 0.5328 0.6464 0.3368 0.020 Uiso 1 1 calc R U .
H1B H 0.6933 0.6203 0.4493 0.020 Uiso 1 1 calc R U .

loop_
_atom_site_aniso_label
_atom_site_aniso_U_11
_atom_site_aniso_U_22
_atom_site_aniso_U_33
_atom_site_aniso_U_23
_atom_site_aniso_U_13
_atom_site_aniso_U_12
Cu1 0.0091(2) 0.0119(2) 0.0111(2) 0.00014(13) 0.00261(14) 0.00076(14)
Cl1 0.0109(3) 0.0163(3) 0.0118(3) -0.00009(19) 0.00194(19) 0.0001(2)
Cl2 0.0109(3) 0.0122(3) 0.0229(3) -0.00040(19) 0.0021(2) 0.0004(2)
O1 0.0136(8) 0.0139(8) 0.0149(8) -0.0027(6) -0.0008(6) 0.0023(6)
C3 0.0228(13) 0.0147(11) 0.0124(10) -0.0019(9) -0.0019(9) 0.0011(9)
C2 0.0114(11) 0.0153(11) 0.0223(12) -0.0009(9) 0.0002(9) -0.0012(9)
N1 0.0148(10) 0.0127(10) 0.0187(11) -0.0005(7) -0.0027(7) -0.0009(8)
C1 0.0162(12) 0.0130(11) 0.0210(11) 0.0019(9) 0.0046(10) -0.0006(9)

loop_
_atom_type_symbol
_atom_type_description
_atom_type_scat_dispersion_real
_atom_type_scat_dispersion_imag
_atom_type_scat_source
C C 0.0040 0.0020 'International Tables Vol C Tables 4.2.6.8 and 6.1.1.4'
H H 0.0000 0.0000 'International Tables Vol C Tables 4.2.6.8 and 6.1.1.4'
N N 0.0076 0.0040 'International Tables Vol C Tables 4.2.6.8 and 6.1.1.4'
O O 0.0132 0.0074 'International Tables Vol C Tables 4.2.6.8 and 6.1.1.4'
Cl Cl 0.1697 0.1896 'International Tables Vol C Tables 4.2.6.8 and 6.1.1.4'
Cu Cu 0.2913 1.4803 'International Tables Vol C Tables 4.2.6.8 and 6.1.1.4'

loop_
_geom_angle_atom_site_label_1
_geom_angle_atom_site_label_2
_geom_angle_atom_site_label_3
_geom_angle
_geom_angle_site_symmetry_1
_geom_angle_site_symmetry_3
Cl2 Cu1 Cl2 180.0 5_665 .
Cl2 Cu1 Cl1 89.322(19) 5_665 5_665
Cl2 Cu1 Cl1 90.677(19) . 5_665
Cl2 Cu1 Cl1 90.678(19) 5_665 .
Cl2 Cu1 Cl1 89.323(19) . .
Cl1 Cu1 Cl1 180.00(3) 5_665 .
C2 O1 C3 111.27(17) . .
O1 C3 C3 110.41(18) . 2_565
O1 C2 C1 108.32(18) . .
N1 C1 C2 110.48(19) . .

loop_
_geom_bond_atom_site_label_1
_geom_bond_atom_site_label_2
_geom_bond_distance
_geom_bond_site_symmetry_2
Cu1 Cl2 2.2811(7) 5_665
Cu1 Cl2 2.2812(7) .
Cu1 Cl1 2.3068(6) 5_665
Cu1 Cl1 2.3068(6) .
O1 C2 1.417(3) .
O1 C3 1.434(3) .
C3 C3 1.502(5) 2_565
C2 C1 1.505(3) .
N1 C1 1.485(3) .
